data_7705751
loop_
_publ_author_name
'Guzm\'an, Jefferson'
'Bernal, Ana M.'
'Garc\'ia-Ordu\~na, Pilar'
'Lahoz, Fernando J.'
'Polo, V\'ictor'
'Fern\'andez-Alvarez, Francisco J'

_publ_section_title
;
 2-Pyridone-stabilized iridium silylene/silyl complexes: structure and
 QTAIM analysis.
;
_journal_issue 48
_journal_name_full 'Dalton transactions (Cambridge, England : 2003)'
_journal_page_first 17665
_journal_page_last 17673
_journal_paper_doi 10.1039/d0dt03326j
_journal_volume 49
_journal_year 2020
_chemical_formula_moiety 'C25 H40 F3 Ir N2 O5 S Si2'
_chemical_formula_sum 'C25 H40 F3 Ir N2 O5 S Si2'
_chemical_formula_weight 786.03
_space_group_crystal_system monoclinic
_space_group_IT_number 14
_space_group_name_Hall '-P 2ybc'
_space_group_name_H-M_alt 'P 1 21/c 1'
_atom_sites_solution_hydrogens geom
_atom_sites_solution_primary direct
_atom_sites_solution_secondary 'Fourier Difference Synthesis'
_audit_creation_method SHELXL-2018/3
_audit_update_record
;
2020-03-12 deposited with the CCDC.	2020-11-19 downloaded from the CCDC.
;
_cell_angle_alpha 90
_cell_angle_beta 90.6090(10)
_cell_angle_gamma 90
_cell_formula_units_Z 4
_cell_length_a 10.4264(6)
_cell_length_b 16.6127(9)
_cell_length_c 18.0892(10)
_cell_measurement_reflns_used 9888
_cell_measurement_temperature 100(2)
_cell_measurement_theta_max 30.059
_cell_measurement_theta_min 2.252
_cell_volume 3133.1(3)
_computing_cell_refinement 'SAINT+ in APEX3 v. 2017.3 (Bruker AXS, 2008)'
_computing_data_collection 'SMART in APEX2 v. 2008.4 (Bruker AXS, 2008)'
_computing_data_reduction 'SAINT+ in APEX3 v. 2017.3 (Bruker AXS, 2008)'
_computing_molecular_graphics 'ORTEP-3 (Farrugia, 2012)'
_computing_publication_material 'XCIF program, PLATON(Spek, 1998)'
_computing_structure_refinement 'SHELXL-2018/3 (Sheldrick, 2018)'
_computing_structure_solution 'SHELXS-2013 (Sheldrick, 2013)'
_diffrn_ambient_temperature 100(2)
_diffrn_detector_area_resol_mean 8.26
_diffrn_measured_fraction_theta_full 1.000
_diffrn_measured_fraction_theta_max 0.929
_diffrn_measurement_device_type 'Bruker APEX DUO system'
_diffrn_measurement_method 'narrow \w frames'
_diffrn_radiation_monochromator graphite
_diffrn_radiation_source 'fine-focus sealed tube'
_diffrn_radiation_type MoK\a
_diffrn_radiation_wavelength 0.71073
_diffrn_reflns_av_R_equivalents 0.0337
_diffrn_reflns_av_unetI/netI 0.0314
_diffrn_reflns_Laue_measured_fraction_full 1.000
_diffrn_reflns_Laue_measured_fraction_max 0.929
_diffrn_reflns_limit_h_max 14
_diffrn_reflns_limit_h_min -13
_diffrn_reflns_limit_k_max 22
_diffrn_reflns_limit_k_min -21
_diffrn_reflns_limit_l_max 25
_diffrn_reflns_limit_l_min -25
_diffrn_reflns_number 36878
_diffrn_reflns_point_group_measured_fraction_full 1.000
_diffrn_reflns_point_group_measured_fraction_max 0.929
_diffrn_reflns_theta_full 25.242
_diffrn_reflns_theta_max 30.252
_diffrn_reflns_theta_min 1.664
_exptl_absorpt_coefficient_mu 4.458
_exptl_absorpt_correction_T_max 0.5274
_exptl_absorpt_correction_T_min 0.3767
_exptl_absorpt_correction_type multi-scan
_exptl_absorpt_process_details
;
 SADABS 2016/2: Krause, L., Herbst-Irmer, R., Sheldrick G.M. & Stalke D.,
 J. Appl. Cryst. 48 (2015) 3-10
;
_exptl_crystal_colour colourless
_exptl_crystal_density_diffrn 1.666
_exptl_crystal_description plate
_exptl_crystal_F_000 1568
_exptl_crystal_recrystallization_method 'Re-crystallisation from solvent: dichloromethane'
_exptl_crystal_size_max 0.310
_exptl_crystal_size_mid 0.200
_exptl_crystal_size_min 0.091
_refine_diff_density_max 1.819
_refine_diff_density_min -1.110
_refine_diff_density_rms 0.116
_refine_ls_extinction_method none
_refine_ls_goodness_of_fit_ref 1.034
_refine_ls_hydrogen_treatment constr
_refine_ls_matrix_type full
_refine_ls_number_parameters 375
_refine_ls_number_reflns 8700
_refine_ls_number_restraints 0
_refine_ls_restrained_S_all 1.034
_refine_ls_R_factor_all 0.0378
_refine_ls_R_factor_gt 0.0268
_refine_ls_shift/su_max 0.003
_refine_ls_shift/su_mean 0.000
_refine_ls_structure_factor_coef Fsqd
_refine_ls_weighting_details 'w=1/[\s^2^(Fo^2^)+(0.0238P)^2^+4.6420P] where P=(Fo^2^+2Fc^2^)/3'
_refine_ls_weighting_scheme calc
_refine_ls_wR_factor_gt 0.0550
_refine_ls_wR_factor_ref 0.0581
_reflns_Friedel_coverage 0.000
_reflns_number_gt 7346
_reflns_number_total 8700
_reflns_threshold_expression 'I > 2\s(I)'
_cod_data_source_file d0dt03326j2.cif
_cod_data_source_block cmpnd_6
_cod_depositor_comments
;
The following automatic conversions were performed:

data item '_atom_sites_solution_primary' value 'Direct method' was
changed to 'direct'.

Automatic conversion script
Id: cif_fix_values 7556 2019-12-06 15:28:31Z antanas 

 Adding full bibliography for 7705749--7705751.cif.
;
_cod_original_sg_symbol_H-M 'P 21/c'
_cod_database_code 7705751
_shelx_shelxl_version_number 2018/3
_shelx_space_group_comment
;
The symmetry employed for this shelxl refinement is uniquely defined
by the following loop, which should always be used as a source of
symmetry information in preference to the above space-group names.
They are only intended as comments.
;

loop_
_space_group_symop_operation_xyz
'x, y, z'
'-x, y+1/2, -z+1/2'
'-x, -y, -z'
'x, -y-1/2, z-1/2'

loop_
_atom_site_label
_atom_site_type_symbol
_atom_site_fract_x
_atom_site_fract_y
_atom_site_fract_z
_atom_site_U_iso_or_equiv
_atom_site_adp_type
_atom_site_occupancy
_atom_site_site_symmetry_order
_atom_site_calc_flag
_atom_site_refinement_flags_posn
_atom_site_refinement_flags_adp
_atom_site_refinement_flags_occupancy
_atom_site_disorder_assembly
_atom_site_disorder_group
Ir Ir 0.70058(2) 0.60487(2) 0.75684(2) 0.01392(3) Uani 1 1 d . . . . .
Si1 Si 0.71171(7) 0.52336(5) 0.65727(4) 0.01533(15) Uani 1 1 d . . . . .
Si2 Si 0.91287(8) 0.62732(5) 0.74962(5) 0.01807(16) Uani 1 1 d . . . . .
O1 O 0.76223(19) 0.43556(12) 0.69957(10) 0.0173(4) Uani 1 1 d . . . . .
O2 O 0.9153(2) 0.69596(13) 0.67751(12) 0.0214(4) Uani 1 1 d . . . . .
N1 N 0.7149(2) 0.49669(14) 0.81055(13) 0.0165(5) Uani 1 1 d . . . . .
N2 N 0.6984(2) 0.71166(14) 0.69983(13) 0.0170(5) Uani 1 1 d . . . . .
S1A S 0.41220(9) 0.67119(6) 0.85274(5) 0.0183(2) Uiso 0.771(2) 1 d . . P A 1
O3A O 0.5201(3) 0.62226(19) 0.82691(19) 0.0306(7) Uiso 0.771(2) 1 d . . P A 1
O4A O 0.3240(3) 0.62837(18) 0.89849(16) 0.0256(6) Uiso 0.771(2) 1 d . . P A 1
O5A O 0.3562(3) 0.7210(2) 0.79629(18) 0.0297(7) Uiso 0.771(2) 1 d . . P A 1
C25A C 0.4918(5) 0.7407(3) 0.9161(3) 0.0311(10) Uiso 0.771(2) 1 d . . P A 1
F1A F 0.5922(3) 0.77574(19) 0.88330(18) 0.0472(8) Uani 0.771(2) 1 d . . P A 1
F2A F 0.5341(4) 0.7028(2) 0.97590(17) 0.0637(11) Uani 0.771(2) 1 d . . P A 1
F3A F 0.4273(4) 0.7926(3) 0.9401(2) 0.0569(12) Uiso 0.771(2) 1 d . . P A 1
S1B S 0.4940(4) 0.6452(3) 0.8704(2) 0.0340(11) Uiso 0.229(2) 1 d . . P A 2
O3B O 0.6250(10) 0.6738(7) 0.8639(6) 0.032(2) Uiso 0.229(2) 1 d . . P A 2
O4B O 0.4669(13) 0.5988(8) 0.9368(8) 0.052(3) Uiso 0.229(2) 1 d . . P A 2
O5B O 0.4671(11) 0.6101(7) 0.8013(6) 0.030(2) Uiso 0.229(2) 1 d . . P A 2
C25B C 0.398(2) 0.7339(12) 0.8856(11) 0.049(5) Uiso 0.229(2) 1 d . . P A 2
F1B F 0.3827(15) 0.7707(10) 0.8189(7) 0.081(5) Uani 0.229(2) 1 d . . P A 2
F2B F 0.2773(11) 0.7095(10) 0.8992(7) 0.078(5) Uani 0.229(2) 1 d . . P A 2
F3B F 0.3900(9) 0.8016(6) 0.9316(5) 0.020(2) Uiso 0.229(2) 1 d . . P A 2
C1 C 0.7502(3) 0.42934(18) 0.77240(16) 0.0164(5) Uani 1 1 d . . . . .
C2 C 0.7750(3) 0.35645(18) 0.80784(17) 0.0201(6) Uani 1 1 d . . . . .
H2 H 0.799060 0.310686 0.779727 0.024 Uiso 1 1 calc R U . . .
C3 C 0.7646(3) 0.35042(18) 0.88395(17) 0.0213(6) Uani 1 1 d . . . . .
C4 C 0.7257(3) 0.41962(19) 0.92285(17) 0.0243(7) Uani 1 1 d . . . . .
H4 H 0.716383 0.417826 0.975015 0.029 Uiso 1 1 calc R U . . .
C5 C 0.7013(3) 0.48931(18) 0.88505(16) 0.0214(6) Uani 1 1 d . . . . .
H5 H 0.673533 0.534966 0.912141 0.026 Uiso 1 1 calc R U . . .
C6 C 0.7899(4) 0.2719(2) 0.92330(19) 0.0306(7) Uani 1 1 d . . . . .
H6A H 0.714757 0.236887 0.918150 0.046 Uiso 1 1 calc R U . . .
H6B H 0.806851 0.282410 0.975824 0.046 Uiso 1 1 calc R U . . .
H6C H 0.864575 0.245532 0.901527 0.046 Uiso 1 1 calc R U . . .
C7 C 0.8192(3) 0.53398(19) 0.57424(16) 0.0214(6) Uani 1 1 d . . . . .
H7 H 0.902452 0.557490 0.591740 0.026 Uiso 1 1 calc R U . . .
C8 C 0.8477(3) 0.4501(2) 0.54123(17) 0.0265(7) Uani 1 1 d . . . . .
H8A H 0.766840 0.423196 0.528466 0.040 Uiso 1 1 calc R U . . .
H8B H 0.895028 0.417663 0.577650 0.040 Uiso 1 1 calc R U . . .
H8C H 0.899443 0.456252 0.496657 0.040 Uiso 1 1 calc R U . . .
C9 C 0.7640(3) 0.5899(2) 0.51454(17) 0.0287(7) Uani 1 1 d . . . . .
H9A H 0.825450 0.595099 0.474211 0.043 Uiso 1 1 calc R U . . .
H9B H 0.747665 0.643106 0.535969 0.043 Uiso 1 1 calc R U . . .
H9C H 0.683425 0.567427 0.495258 0.043 Uiso 1 1 calc R U . . .
C10 C 0.5415(3) 0.50176(18) 0.62401(16) 0.0197(6) Uani 1 1 d . . . . .
H10 H 0.547554 0.468910 0.577857 0.024 Uiso 1 1 calc R U . . .
C11 C 0.4665(3) 0.5785(2) 0.60469(18) 0.0257(7) Uani 1 1 d . . . . .
H11A H 0.385522 0.564025 0.580170 0.039 Uiso 1 1 calc R U . . .
H11B H 0.517569 0.612045 0.571507 0.039 Uiso 1 1 calc R U . . .
H11C H 0.448641 0.608545 0.650067 0.039 Uiso 1 1 calc R U . . .
C12 C 0.4669(3) 0.4514(2) 0.68117(18) 0.0265(7) Uani 1 1 d . . . . .
H12A H 0.454299 0.483413 0.726038 0.040 Uiso 1 1 calc R U . . .
H12B H 0.515782 0.402772 0.693456 0.040 Uiso 1 1 calc R U . . .
H12C H 0.383246 0.436205 0.660258 0.040 Uiso 1 1 calc R U . . .
C13 C 0.8072(3) 0.73835(18) 0.66716(16) 0.0190(6) Uani 1 1 d . . . . .
C14 C 0.8086(3) 0.80787(18) 0.62386(16) 0.0222(6) Uani 1 1 d . . . . .
H14 H 0.885780 0.823973 0.600624 0.027 Uiso 1 1 calc R U . . .
C15 C 0.6994(3) 0.85325(18) 0.61453(16) 0.0229(6) Uani 1 1 d . . . . .
C16 C 0.5883(3) 0.82679(19) 0.64964(17) 0.0230(6) Uani 1 1 d . . . . .
H16 H 0.511203 0.856892 0.645008 0.028 Uiso 1 1 calc R U . . .
C17 C 0.5905(3) 0.75754(18) 0.69071(16) 0.0196(6) Uani 1 1 d . . . . .
H17 H 0.513758 0.740649 0.713870 0.023 Uiso 1 1 calc R U . . .
C18 C 0.6983(4) 0.9293(2) 0.56954(19) 0.0305(7) Uani 1 1 d . . . . .
H18A H 0.686702 0.975641 0.602303 0.046 Uiso 1 1 calc R U . . .
H18B H 0.627667 0.927252 0.533427 0.046 Uiso 1 1 calc R U . . .
H18C H 0.779888 0.934558 0.543555 0.046 Uiso 1 1 calc R U . . .
C19 C 1.0342(3) 0.5472(2) 0.72756(18) 0.0243(6) Uani 1 1 d . . . . .
H19 H 0.991379 0.507262 0.694129 0.029 Uiso 1 1 calc R U . . .
C20 C 1.0785(4) 0.5020(2) 0.7972(2) 0.0358(8) Uani 1 1 d . . . . .
H20A H 1.136769 0.458394 0.783307 0.054 Uiso 1 1 calc R U . . .
H20B H 1.003763 0.479391 0.822220 0.054 Uiso 1 1 calc R U . . .
H20C H 1.123213 0.539318 0.830579 0.054 Uiso 1 1 calc R U . . .
C21 C 1.1510(3) 0.5811(2) 0.6864(2) 0.0375(9) Uani 1 1 d . . . . .
H21A H 1.191018 0.623803 0.716043 0.056 Uiso 1 1 calc R U . . .
H21B H 1.123015 0.603173 0.638609 0.056 Uiso 1 1 calc R U . . .
H21C H 1.213319 0.537917 0.678231 0.056 Uiso 1 1 calc R U . . .
C22 C 0.9728(3) 0.6887(2) 0.83205(18) 0.0297(7) Uani 1 1 d . . . . .
H22 H 1.068599 0.686548 0.831357 0.036 Uiso 1 1 calc R U . . .
C23 C 0.9310(5) 0.6535(3) 0.9064(2) 0.0472(11) Uani 1 1 d . . . . .
H23A H 0.972865 0.683147 0.946793 0.071 Uiso 1 1 calc R U . . .
H23B H 0.955797 0.596623 0.909061 0.071 Uiso 1 1 calc R U . . .
H23C H 0.837721 0.658113 0.910876 0.071 Uiso 1 1 calc R U . . .
C24 C 0.9348(4) 0.7781(2) 0.8276(2) 0.0386(9) Uani 1 1 d . . . . .
H24A H 0.841115 0.782723 0.826219 0.058 Uiso 1 1 calc R U . . .
H24B H 0.970484 0.801917 0.782780 0.058 Uiso 1 1 calc R U . . .
H24C H 0.968643 0.806499 0.871131 0.058 Uiso 1 1 calc R U . . .

loop_
_atom_site_aniso_label
_atom_site_aniso_U_11
_atom_site_aniso_U_22
_atom_site_aniso_U_33
_atom_site_aniso_U_23
_atom_site_aniso_U_13
_atom_site_aniso_U_12
Ir 0.01592(5) 0.01337(5) 0.01251(5) 0.00039(4) 0.00146(3) -0.00077(4)
Si1 0.0157(4) 0.0175(4) 0.0129(3) -0.0001(3) 0.0007(3) 0.0000(3)
Si2 0.0171(4) 0.0183(4) 0.0188(4) -0.0003(3) -0.0009(3) -0.0009(3)
O1 0.0207(10) 0.0177(10) 0.0133(9) -0.0016(7) 0.0009(8) 0.0018(8)
O2 0.0185(10) 0.0204(11) 0.0254(11) 0.0034(8) 0.0051(8) -0.0017(8)
N1 0.0183(12) 0.0164(12) 0.0146(11) -0.0010(9) 0.0012(9) -0.0012(9)
N2 0.0217(12) 0.0155(12) 0.0138(11) 0.0001(9) 0.0026(9) -0.0001(9)
F1A 0.0409(17) 0.0447(18) 0.056(2) 0.0066(14) -0.0074(14) -0.0209(14)
F2A 0.092(3) 0.065(2) 0.0336(17) 0.0167(15) -0.0321(17) -0.022(2)
F1B 0.103(11) 0.088(11) 0.051(8) 0.030(7) 0.013(7) 0.066(9)
F2B 0.028(6) 0.135(14) 0.072(9) -0.010(9) 0.007(6) 0.012(7)
C1 0.0142(13) 0.0180(14) 0.0171(13) -0.0011(11) 0.0014(10) -0.0028(11)
C2 0.0210(14) 0.0167(15) 0.0227(15) -0.0010(11) 0.0022(12) 0.0003(11)
C3 0.0246(15) 0.0166(15) 0.0226(15) 0.0038(11) 0.0004(12) -0.0020(12)
C4 0.0351(18) 0.0224(16) 0.0155(14) 0.0023(11) 0.0013(13) -0.0044(13)
C5 0.0290(16) 0.0177(15) 0.0174(14) -0.0012(11) 0.0029(12) -0.0022(12)
C6 0.041(2) 0.0218(17) 0.0293(17) 0.0078(13) 0.0033(15) 0.0023(14)
C7 0.0217(15) 0.0271(16) 0.0154(13) -0.0012(11) 0.0030(11) 0.0004(12)
C8 0.0267(16) 0.0330(18) 0.0200(15) -0.0026(13) 0.0058(13) 0.0039(14)
C9 0.0335(18) 0.0336(19) 0.0190(15) 0.0055(13) 0.0059(13) 0.0003(14)
C10 0.0176(14) 0.0229(15) 0.0185(14) -0.0017(11) 0.0001(11) -0.0020(11)
C11 0.0192(15) 0.0321(18) 0.0257(16) 0.0027(13) -0.0047(12) 0.0005(13)
C12 0.0212(15) 0.0300(18) 0.0282(16) 0.0036(13) 0.0011(13) -0.0040(13)
C13 0.0222(15) 0.0194(15) 0.0154(13) -0.0016(11) 0.0013(11) -0.0010(11)
C14 0.0296(16) 0.0179(15) 0.0191(14) 0.0018(11) 0.0024(12) -0.0053(12)
C15 0.0358(18) 0.0172(15) 0.0157(14) 0.0018(11) -0.0027(12) -0.0008(13)
C16 0.0276(16) 0.0202(16) 0.0211(14) 0.0012(11) 0.0007(12) 0.0041(12)
C17 0.0211(14) 0.0206(15) 0.0170(13) 0.0007(11) 0.0019(11) 0.0032(11)
C18 0.044(2) 0.0221(17) 0.0258(17) 0.0080(13) -0.0063(15) -0.0046(15)
C19 0.0182(14) 0.0236(16) 0.0310(17) 0.0037(13) -0.0007(12) 0.0007(12)
C20 0.0312(19) 0.0301(19) 0.046(2) 0.0079(16) -0.0093(16) -0.0001(15)
C21 0.0215(16) 0.042(2) 0.049(2) 0.0048(17) 0.0072(16) 0.0031(15)
C22 0.0296(17) 0.0328(19) 0.0266(16) -0.0042(14) -0.0032(13) -0.0121(15)
C23 0.062(3) 0.055(3) 0.0242(18) -0.0042(17) -0.0069(18) -0.018(2)
C24 0.039(2) 0.034(2) 0.043(2) -0.0176(16) 0.0030(17) -0.0110(16)

loop_
_atom_type_symbol
_atom_type_description
_atom_type_scat_dispersion_real
_atom_type_scat_dispersion_imag
_atom_type_scat_source
C C 0.0033 0.0016 'International Tables Vol C Tables 4.2.6.8 and 6.1.1.4'
H H 0.0000 0.0000 'International Tables Vol C Tables 4.2.6.8 and 6.1.1.4'
F F 0.0171 0.0103 'International Tables Vol C Tables 4.2.6.8 and 6.1.1.4'
Ir Ir -1.4442 7.9887 'International Tables Vol C Tables 4.2.6.8 and 6.1.1.4'
N N 0.0061 0.0033 'International Tables Vol C Tables 4.2.6.8 and 6.1.1.4'
O O 0.0106 0.0060 'International Tables Vol C Tables 4.2.6.8 and 6.1.1.4'
S S 0.1246 0.1234 'International Tables Vol C Tables 4.2.6.8 and 6.1.1.4'
Si Si 0.0817 0.0704 'International Tables Vol C Tables 4.2.6.8 and 6.1.1.4'

loop_
_geom_angle_atom_site_label_1
_geom_angle_atom_site_label_2
_geom_angle_atom_site_label_3
_geom_angle
_geom_angle_site_symmetry_1
_geom_angle_site_symmetry_3
_geom_angle_publ_flag
N1 Ir N2 176.03(9) . . ?
N1 Ir Si2 96.09(7) . . ?
N2 Ir Si2 80.41(7) . . ?
N1 Ir Si1 81.26(7) . . ?
N2 Ir Si1 96.77(7) . . ?
Si2 Ir Si1 89.67(3) . . ?
N1 Ir O3A 84.54(10) . . ?
N2 Ir O3A 99.41(10) . . ?
Si2 Ir O3A 145.40(9) . . ?
Si1 Ir O3A 124.38(9) . . ?
N1 Ir O3B 93.4(3) . . ?
N2 Ir O3B 89.5(3) . . ?
Si2 Ir O3B 107.5(3) . . ?
Si1 Ir O3B 162.5(3) . . ?
O1 Si1 C7 104.47(12) . . ?
O1 Si1 C10 105.07(12) . . ?
C7 Si1 C10 108.98(13) . . ?
O1 Si1 Ir 99.85(7) . . ?
C7 Si1 Ir 127.84(11) . . ?
C10 Si1 Ir 108.05(10) . . ?
O2 Si2 C19 106.90(13) . . ?
O2 Si2 C22 103.27(13) . . ?
C19 Si2 C22 109.19(16) . . ?
O2 Si2 Ir 100.07(8) . . ?
C19 Si2 Ir 124.00(11) . . ?
C22 Si2 Ir 110.95(11) . . ?
C1 O1 Si1 118.26(18) . . ?
C13 O2 Si2 115.60(18) . . ?
C5 N1 C1 117.2(2) . . ?
C5 N1 Ir 122.7(2) . . ?
C1 N1 Ir 119.83(18) . . ?
C13 N2 C17 117.1(2) . . ?
C13 N2 Ir 119.7(2) . . ?
C17 N2 Ir 123.2(2) . . ?
O4A S1A O5A 116.05(19) . . ?
O4A S1A O3A 114.05(18) . . ?
O5A S1A O3A 113.6(2) . . ?
O4A S1A C25A 104.02(19) . . ?
O5A S1A C25A 105.1(2) . . ?
O3A S1A C25A 101.9(2) . . ?
S1A O3A Ir 151.6(2) . . ?
F3A C25A F2A 103.5(4) . . ?
F3A C25A F1A 107.2(4) . . ?
F2A C25A F1A 108.2(4) . . ?
F3A C25A S1A 116.0(4) . . ?
F2A C25A S1A 111.0(3) . . ?
F1A C25A S1A 110.4(3) . . ?
O5B S1B O3B 104.1(7) . . ?
O5B S1B O4B 118.4(8) . . ?
O3B S1B O4B 115.5(8) . . ?
O5B S1B C25B 111.7(8) . . ?
O3B S1B C25B 105.5(8) . . ?
O4B S1B C25B 101.2(9) . . ?
S1B O3B Ir 103.1(6) . . ?
F2B C25B F1B 101.2(17) . . ?
F2B C25B F3B 94.0(15) . . ?
F1B C25B F3B 99.1(15) . . ?
F2B C25B S1B 107.6(14) . . ?
F1B C25B S1B 107.0(13) . . ?
F3B C25B S1B 141.6(15) . . ?
O1 C1 N1 117.7(2) . . ?
O1 C1 C2 120.3(3) . . ?
N1 C1 C2 121.9(3) . . ?
C3 C2 C1 120.3(3) . . ?
C3 C2 H2 119.9 . . ?
C1 C2 H2 119.9 . . ?
C2 C3 C4 117.6(3) . . ?
C2 C3 C6 121.1(3) . . ?
C4 C3 C6 121.3(3) . . ?
C5 C4 C3 119.6(3) . . ?
C5 C4 H4 120.2 . . ?
C3 C4 H4 120.2 . . ?
N1 C5 C4 123.4(3) . . ?
N1 C5 H5 118.3 . . ?
C4 C5 H5 118.3 . . ?
C3 C6 H6A 109.5 . . ?
C3 C6 H6B 109.5 . . ?
H6A C6 H6B 109.5 . . ?
C3 C6 H6C 109.5 . . ?
H6A C6 H6C 109.5 . . ?
H6B C6 H6C 109.5 . . ?
C9 C7 C8 110.3(3) . . ?
C9 C7 Si1 113.2(2) . . ?
C8 C7 Si1 109.9(2) . . ?
C9 C7 H7 107.7 . . ?
C8 C7 H7 107.7 . . ?
Si1 C7 H7 107.7 . . ?
C7 C8 H8A 109.5 . . ?
C7 C8 H8B 109.5 . . ?
H8A C8 H8B 109.5 . . ?
C7 C8 H8C 109.5 . . ?
H8A C8 H8C 109.5 . . ?
H8B C8 H8C 109.5 . . ?
C7 C9 H9A 109.5 . . ?
C7 C9 H9B 109.5 . . ?
H9A C9 H9B 109.5 . . ?
C7 C9 H9C 109.5 . . ?
H9A C9 H9C 109.5 . . ?
H9B C9 H9C 109.5 . . ?
C11 C10 C12 110.1(3) . . ?
C11 C10 Si1 112.7(2) . . ?
C12 C10 Si1 111.4(2) . . ?
C11 C10 H10 107.5 . . ?
C12 C10 H10 107.5 . . ?
Si1 C10 H10 107.5 . . ?
C10 C11 H11A 109.5 . . ?
C10 C11 H11B 109.5 . . ?
H11A C11 H11B 109.5 . . ?
C10 C11 H11C 109.5 . . ?
H11A C11 H11C 109.5 . . ?
H11B C11 H11C 109.5 . . ?
C10 C12 H12A 109.5 . . ?
C10 C12 H12B 109.5 . . ?
H12A C12 H12B 109.5 . . ?
C10 C12 H12C 109.5 . . ?
H12A C12 H12C 109.5 . . ?
H12B C12 H12C 109.5 . . ?
O2 C13 N2 118.2(3) . . ?
O2 C13 C14 119.9(3) . . ?
N2 C13 C14 121.9(3) . . ?
C15 C14 C13 120.6(3) . . ?
C15 C14 H14 119.7 . . ?
C13 C14 H14 119.7 . . ?
C14 C15 C16 117.5(3) . . ?
C14 C15 C18 121.9(3) . . ?
C16 C15 C18 120.6(3) . . ?
C17 C16 C15 120.1(3) . . ?
C17 C16 H16 120.0 . . ?
C15 C16 H16 120.0 . . ?
N2 C17 C16 122.9(3) . . ?
N2 C17 H17 118.6 . . ?
C16 C17 H17 118.6 . . ?
C15 C18 H18A 109.5 . . ?
C15 C18 H18B 109.5 . . ?
H18A C18 H18B 109.5 . . ?
C15 C18 H18C 109.5 . . ?
H18A C18 H18C 109.5 . . ?
H18B C18 H18C 109.5 . . ?
C20 C19 C21 110.1(3) . . ?
C20 C19 Si2 111.7(2) . . ?
C21 C19 Si2 112.4(2) . . ?
C20 C19 H19 107.5 . . ?
C21 C19 H19 107.5 . . ?
Si2 C19 H19 107.5 . . ?
C19 C20 H20A 109.5 . . ?
C19 C20 H20B 109.5 . . ?
H20A C20 H20B 109.5 . . ?
C19 C20 H20C 109.5 . . ?
H20A C20 H20C 109.5 . . ?
H20B C20 H20C 109.5 . . ?
C19 C21 H21A 109.5 . . ?
C19 C21 H21B 109.5 . . ?
H21A C21 H21B 109.5 . . ?
C19 C21 H21C 109.5 . . ?
H21A C21 H21C 109.5 . . ?
H21B C21 H21C 109.5 . . ?
C23 C22 C24 109.8(3) . . ?
C23 C22 Si2 112.8(2) . . ?
C24 C22 Si2 113.2(2) . . ?
C23 C22 H22 106.9 . . ?
C24 C22 H22 106.9 . . ?
Si2 C22 H22 106.9 . . ?
C22 C23 H23A 109.5 . . ?
C22 C23 H23B 109.5 . . ?
H23A C23 H23B 109.5 . . ?
C22 C23 H23C 109.5 . . ?
H23A C23 H23C 109.5 . . ?
H23B C23 H23C 109.5 . . ?
C22 C24 H24A 109.5 . . ?
C22 C24 H24B 109.5 . . ?
H24A C24 H24B 109.5 . . ?
C22 C24 H24C 109.5 . . ?
H24A C24 H24C 109.5 . . ?
H24B C24 H24C 109.5 . . ?

loop_
_geom_bond_atom_site_label_1
_geom_bond_atom_site_label_2
_geom_bond_distance
_geom_bond_site_symmetry_2
_geom_bond_publ_flag
Ir N1 2.048(2) . ?
Ir N2 2.052(2) . ?
Ir Si2 2.2498(8) . ?
Ir Si1 2.2573(8) . ?
Ir O3A 2.299(3) . ?
Ir O3B 2.391(11) . ?
Si1 O1 1.727(2) . ?
Si1 C7 1.892(3) . ?
Si1 C10 1.902(3) . ?
Si2 O2 1.733(2) . ?
Si2 C19 1.882(3) . ?
Si2 C22 1.906(3) . ?
O1 C1 1.329(3) . ?
O2 C13 1.340(4) . ?
N1 C5 1.362(4) . ?
N1 C1 1.367(4) . ?
N2 C13 1.359(4) . ?
N2 C17 1.367(4) . ?
S1A O4A 1.433(3) . ?
S1A O5A 1.434(4) . ?
S1A O3A 1.468(3) . ?
S1A C25A 1.821(5) . ?
C25A F3A 1.178(6) . ?
C25A F2A 1.323(5) . ?
C25A F1A 1.342(5) . ?
S1B O5B 1.405(12) . ?
S1B O3B 1.452(11) . ?
S1B O4B 1.459(14) . ?
S1B C25B 1.80(2) . ?
C25B F2B 1.35(2) . ?
C25B F1B 1.36(2) . ?
C25B F3B 1.40(2) . ?
C1 C2 1.393(4) . ?
C2 C3 1.386(4) . ?
C2 H2 0.9500 . ?
C3 C4 1.410(4) . ?
C3 C6 1.507(4) . ?
C4 C5 1.367(4) . ?
C4 H4 0.9500 . ?
C5 H5 0.9500 . ?
C6 H6A 0.9800 . ?
C6 H6B 0.9800 . ?
C6 H6C 0.9800 . ?
C7 C9 1.533(4) . ?
C7 C8 1.546(4) . ?
C7 H7 1.0000 . ?
C8 H8A 0.9800 . ?
C8 H8B 0.9800 . ?
C8 H8C 0.9800 . ?
C9 H9A 0.9800 . ?
C9 H9B 0.9800 . ?
C9 H9C 0.9800 . ?
C10 C11 1.534(4) . ?
C10 C12 1.546(4) . ?
C10 H10 1.0000 . ?
C11 H11A 0.9800 . ?
C11 H11B 0.9800 . ?
C11 H11C 0.9800 . ?
C12 H12A 0.9800 . ?
C12 H12B 0.9800 . ?
C12 H12C 0.9800 . ?
C13 C14 1.396(4) . ?
C14 C15 1.375(5) . ?
C14 H14 0.9500 . ?
C15 C16 1.397(4) . ?
C15 C18 1.503(4) . ?
C16 C17 1.370(4) . ?
C16 H16 0.9500 . ?
C17 H17 0.9500 . ?
C18 H18A 0.9800 . ?
C18 H18B 0.9800 . ?
C18 H18C 0.9800 . ?
C19 C20 1.533(5) . ?
C19 C21 1.541(5) . ?
C19 H19 1.0000 . ?
C20 H20A 0.9800 . ?
C20 H20B 0.9800 . ?
C20 H20C 0.9800 . ?
C21 H21A 0.9800 . ?
C21 H21B 0.9800 . ?
C21 H21C 0.9800 . ?
C22 C23 1.534(5) . ?
C22 C24 1.538(5) . ?
C22 H22 1.0000 . ?
C23 H23A 0.9800 . ?
C23 H23B 0.9800 . ?
C23 H23C 0.9800 . ?
C24 H24A 0.9800 . ?
C24 H24B 0.9800 . ?
C24 H24C 0.9800 . ?

loop_
_geom_torsion_atom_site_label_1
_geom_torsion_atom_site_label_2
_geom_torsion_atom_site_label_3
_geom_torsion_atom_site_label_4
_geom_torsion
_geom_torsion_site_symmetry_1
_geom_torsion_site_symmetry_2
_geom_torsion_site_symmetry_3
_geom_torsion_site_symmetry_4
_geom_torsion_publ_flag
C7 Si1 O1 C1 150.1(2) . . . . ?
C10 Si1 O1 C1 -95.3(2) . . . . ?
Ir Si1 O1 C1 16.6(2) . . . . ?
C19 Si2 O2 C13 155.1(2) . . . . ?
C22 Si2 O2 C13 -89.8(2) . . . . ?
Ir Si2 O2 C13 24.7(2) . . . . ?
O4A S1A O3A Ir 174.1(4) . . . . ?
O5A S1A O3A Ir 38.1(5) . . . . ?
C25A S1A O3A Ir -74.4(5) . . . . ?
O4A S1A C25A F3A -67.9(4) . . . . ?
O5A S1A C25A F3A 54.5(4) . . . . ?
O3A S1A C25A F3A 173.3(4) . . . . ?
O4A S1A C25A F2A 49.8(4) . . . . ?
O5A S1A C25A F2A 172.2(3) . . . . ?
O3A S1A C25A F2A -69.0(4) . . . . ?
O4A S1A C25A F1A 169.8(3) . . . . ?
O5A S1A C25A F1A -67.7(4) . . . . ?
O3A S1A C25A F1A 51.0(4) . . . . ?
O5B S1B O3B Ir -15.5(7) . . . . ?
O4B S1B O3B Ir 116.0(7) . . . . ?
C25B S1B O3B Ir -133.2(8) . . . . ?
O5B S1B C25B F2B 73.4(15) . . . . ?
O3B S1B C25B F2B -174.1(12) . . . . ?
O4B S1B C25B F2B -53.4(15) . . . . ?
O5B S1B C25B F1B -34.6(17) . . . . ?
O3B S1B C25B F1B 77.9(16) . . . . ?
O4B S1B C25B F1B -161.5(15) . . . . ?
O5B S1B C25B F3B -165(2) . . . . ?
O3B S1B C25B F3B -53(2) . . . . ?
O4B S1B C25B F3B 68(2) . . . . ?
Si1 O1 C1 N1 -8.7(3) . . . . ?
Si1 O1 C1 C2 172.2(2) . . . . ?
C5 N1 C1 O1 179.2(3) . . . . ?
Ir N1 C1 O1 -6.2(3) . . . . ?
C5 N1 C1 C2 -1.7(4) . . . . ?
Ir N1 C1 C2 172.8(2) . . . . ?
O1 C1 C2 C3 178.8(3) . . . . ?
N1 C1 C2 C3 -0.2(4) . . . . ?
C1 C2 C3 C4 1.4(4) . . . . ?
C1 C2 C3 C6 179.5(3) . . . . ?
C2 C3 C4 C5 -0.8(5) . . . . ?
C6 C3 C4 C5 -178.8(3) . . . . ?
C1 N1 C5 C4 2.5(5) . . . . ?
Ir N1 C5 C4 -171.9(2) . . . . ?
C3 C4 C5 N1 -1.3(5) . . . . ?
O1 Si1 C7 C9 160.1(2) . . . . ?
C10 Si1 C7 C9 48.2(3) . . . . ?
Ir Si1 C7 C9 -84.8(2) . . . . ?
O1 Si1 C7 C8 36.2(2) . . . . ?
C10 Si1 C7 C8 -75.6(2) . . . . ?
Ir Si1 C7 C8 151.34(17) . . . . ?
Si2 O2 C13 N2 -15.8(3) . . . . ?
Si2 O2 C13 C14 164.1(2) . . . . ?
C17 N2 C13 O2 177.6(2) . . . . ?
Ir N2 C13 O2 -4.2(4) . . . . ?
C17 N2 C13 C14 -2.3(4) . . . . ?
Ir N2 C13 C14 175.8(2) . . . . ?
O2 C13 C14 C15 -178.1(3) . . . . ?
N2 C13 C14 C15 1.9(5) . . . . ?
C13 C14 C15 C16 -0.2(5) . . . . ?
C13 C14 C15 C18 178.8(3) . . . . ?
C14 C15 C16 C17 -0.8(5) . . . . ?
C18 C15 C16 C17 -179.8(3) . . . . ?
C13 N2 C17 C16 1.3(4) . . . . ?
Ir N2 C17 C16 -176.8(2) . . . . ?
C15 C16 C17 N2 0.3(5) . . . . ?
O2 Si2 C19 C20 158.4(2) . . . . ?
C22 Si2 C19 C20 47.3(3) . . . . ?
Ir Si2 C19 C20 -86.4(2) . . . . ?
O2 Si2 C19 C21 34.1(3) . . . . ?
C22 Si2 C19 C21 -77.0(3) . . . . ?
Ir Si2 C19 C21 149.2(2) . . . . ?
